data_4107569
loop_
_publ_author_name
'Johanna R. Perkins'
'Rich G. Carter'

_publ_section_title
;
 Synthesis of Programmable Tetra-ortho-Substituted Biaryl Compounds Using
 Diels-Alder Cycloadditions/Cycloreversions of Disubstituted Alkynyl
 Stannanes
;
_journal_name_full 'Journal of the American Chemical Society'
_journal_page_first 3290
_journal_page_last 3291
_journal_paper_doi 10.1021/ja7113486
_journal_volume 130
_journal_year 2008
_chemical_formula_sum 'C26 H20 Cl N O4'
_chemical_formula_weight 445.88
_chemical_name_systematic
; 
 ? 
;
_space_group_IT_number 2
_symmetry_cell_setting triclinic
_symmetry_space_group_name_Hall '-P 1'
_symmetry_space_group_name_H-M 'P -1'
_atom_sites_solution_hydrogens geom
_atom_sites_solution_primary direct
_atom_sites_solution_secondary difmap
_audit_creation_method SHELXL-97
_cell_angle_alpha 108.9150(10)
_cell_angle_beta 97.1090(10)
_cell_angle_gamma 101.6470(10)
_cell_formula_units_Z 2
_cell_length_a 8.0105(7)
_cell_length_b 10.8432(9)
_cell_length_c 13.9873(12)
_cell_measurement_reflns_used 4517
_cell_measurement_temperature 173(2)
_cell_measurement_theta_max 26.99
_cell_measurement_theta_min 2.65
_cell_volume 1101.94(16)
_computing_cell_refinement 'Bruker SMART'
_computing_data_collection 'Bruker SMART'
_computing_data_reduction 'Bruker SAINT'
_computing_molecular_graphics 'Bruker SHELXTL'
_computing_publication_material 'Bruker SHELXTL'
_computing_structure_refinement 'SHELXL-97 (Sheldrick, 1997)'
_computing_structure_solution 'SHELXS-97 (Sheldrick, 1990)'
_diffrn_ambient_temperature 173(2)
_diffrn_measured_fraction_theta_full 0.991
_diffrn_measured_fraction_theta_max 0.991
_diffrn_measurement_device_type 'CCD area detector'
_diffrn_measurement_method 'phi and omega scans'
_diffrn_radiation_monochromator graphite
_diffrn_radiation_source 'fine-focus sealed tube'
_diffrn_radiation_type MoK\a
_diffrn_radiation_wavelength 0.71073
_diffrn_reflns_av_R_equivalents 0.0166
_diffrn_reflns_av_sigmaI/netI 0.0203
_diffrn_reflns_limit_h_max 10
_diffrn_reflns_limit_h_min -10
_diffrn_reflns_limit_k_max 13
_diffrn_reflns_limit_k_min -13
_diffrn_reflns_limit_l_max 17
_diffrn_reflns_limit_l_min -17
_diffrn_reflns_number 12443
_diffrn_reflns_theta_full 26.99
_diffrn_reflns_theta_max 26.99
_diffrn_reflns_theta_min 1.57
_exptl_absorpt_coefficient_mu 0.207
_exptl_absorpt_correction_T_max 0.9637
_exptl_absorpt_correction_T_min 0.9368
_exptl_absorpt_correction_type multi-scan
_exptl_absorpt_process_details SADABS
_exptl_crystal_colour yellow
_exptl_crystal_density_diffrn 1.344
_exptl_crystal_density_meas 0
_exptl_crystal_description block
_exptl_crystal_F_000 464
_exptl_crystal_size_max 0.32
_exptl_crystal_size_mid 0.24
_exptl_crystal_size_min 0.18
_refine_diff_density_max 0.448
_refine_diff_density_min -0.575
_refine_diff_density_rms 0.043
_refine_ls_extinction_method none
_refine_ls_goodness_of_fit_ref 1.034
_refine_ls_hydrogen_treatment refall
_refine_ls_matrix_type full
_refine_ls_number_parameters 382
_refine_ls_number_reflns 4764
_refine_ls_number_restraints 15
_refine_ls_restrained_S_all 1.069
_refine_ls_R_factor_all 0.0542
_refine_ls_R_factor_gt 0.0461
_refine_ls_shift/su_max 0.000
_refine_ls_shift/su_mean 0.000
_refine_ls_structure_factor_coef Fsqd
_refine_ls_weighting_details 'calc w=1/[\s^2^(Fo^2^)+(0.0494P)^2^+0.6492P] where P=(Fo^2^+2Fc^2^)/3'
_refine_ls_weighting_scheme calc
_refine_ls_wR_factor_gt 0.1119
_refine_ls_wR_factor_ref 0.1181
_reflns_number_gt 4056
_reflns_number_total 4764
_reflns_threshold_expression >2sigma(I)
_cod_data_source_file ja7113486-file005.cif
_cod_data_source_block rc24
_cod_database_code 4107569

loop_
_symmetry_equiv_pos_as_xyz
'x, y, z'
'-x, -y, -z'

loop_
_atom_site_label
_atom_site_type_symbol
_atom_site_fract_x
_atom_site_fract_y
_atom_site_fract_z
_atom_site_U_iso_or_equiv
_atom_site_adp_type
_atom_site_occupancy
_atom_site_symmetry_multiplicity
_atom_site_calc_flag
_atom_site_refinement_flags
_atom_site_disorder_assembly
_atom_site_disorder_group
Cl1 Cl 0.79241(10) 0.18673(7) 0.41817(6) 0.0525(2) Uani 0.874(2) 1 d PD A 1
N1 N 1.2297(3) 0.3345(2) 0.20501(17) 0.0341(6) Uani 0.874(2) 1 d PD A 1
O3 O 1.2187(3) 0.3781(2) 0.13339(15) 0.0633(6) Uani 0.874(2) 1 d PD A 1
O4 O 1.3284(2) 0.2726(2) 0.22040(14) 0.0471(4) Uani 0.874(2) 1 d PD A 1
Cl1A Cl 1.2781(10) 0.3198(10) 0.2017(7) 0.0525(2) Uani 0.126(2) 1 d PD A 2
N1A N 0.8032(19) 0.2190(15) 0.4030(9) 0.0341(6) Uani 0.126(2) 1 d PD A 2
O3A O 0.6649(18) 0.1398(14) 0.3337(10) 0.0633(6) Uani 0.126(2) 1 d PD A 2
O4A O 0.8143(16) 0.2177(13) 0.4933(10) 0.0471(4) Uani 0.126(2) 1 d PD A 2
O1 O 0.89266(17) 0.09484(12) 0.12235(9) 0.0340(3) Uani 1 1 d . . .
O2 O 1.03209(19) -0.27957(11) 0.20343(9) 0.0362(3) Uani 1 1 d . . .
C1 C 1.0282(2) 0.26672(15) 0.31171(12) 0.0263(3) Uani 1 1 d D A .
C2 C 0.9040(2) 0.30236(18) 0.36942(13) 0.0362(4) Uani 1 1 d D . .
C3 C 0.8630(3) 0.4256(2) 0.38999(17) 0.0486(5) Uani 1 1 d D A .
C4 C 0.9473(3) 0.5186(2) 0.35267(18) 0.0489(6) Uani 1 1 d D . .
C5 C 1.0685(3) 0.48799(18) 0.29348(15) 0.0403(5) Uani 1 1 d D A .
C6 C 1.1060(2) 0.36366(17) 0.27362(13) 0.0307(4) Uani 1 1 d D . .
C7 C 1.0520(2) 0.12733(15) 0.28282(12) 0.0240(3) Uani 1 1 d . . .
C8 C 0.9638(2) 0.03645(16) 0.18468(12) 0.0251(3) Uani 1 1 d . A .
C9 C 0.9529(2) -0.10059(16) 0.15443(13) 0.0259(3) Uani 1 1 d . . .
C10 C 1.0342(2) -0.14688(16) 0.22469(13) 0.0262(3) Uani 1 1 d . A .
C11 C 1.1265(2) -0.05842(16) 0.32163(13) 0.0266(3) Uani 1 1 d . . .
C12 C 1.1368(2) 0.07892(16) 0.35147(12) 0.0242(3) Uani 1 1 d . A .
C13 C 1.2399(2) 0.17109(16) 0.45598(12) 0.0258(3) Uani 1 1 d . . .
C14 C 1.3665(2) 0.28699(18) 0.46781(14) 0.0321(4) Uani 1 1 d . A .
C15 C 1.4657(3) 0.3700(2) 0.56498(15) 0.0376(4) Uani 1 1 d . . .
C16 C 1.4381(3) 0.3390(2) 0.65133(15) 0.0384(4) Uani 1 1 d . A .
C17 C 1.3132(2) 0.2235(2) 0.64032(14) 0.0350(4) Uani 1 1 d . . .
C18 C 1.2165(2) 0.14015(18) 0.54343(14) 0.0315(4) Uani 1 1 d . A .
C19 C 0.7691(2) 0.01213(17) 0.02958(13) 0.0262(3) Uani 1 1 d . . .
C20 C 0.6893(2) 0.10440(17) -0.01058(13) 0.0277(4) Uani 1 1 d . . .
C21 C 0.6644(2) 0.22279(19) 0.05637(15) 0.0347(4) Uani 1 1 d . . .
C22 C 0.5894(3) 0.3060(2) 0.01701(18) 0.0424(5) Uani 1 1 d . . .
C23 C 0.5393(3) 0.2713(2) -0.08859(18) 0.0464(5) Uani 1 1 d . . .
C24 C 0.5621(3) 0.1535(3) -0.15499(18) 0.0476(5) Uani 1 1 d . . .
C25 C 0.6365(2) 0.0699(2) -0.11632(15) 0.0363(4) Uani 1 1 d . . .
C26 C 0.9607(4) -0.3701(2) 0.10005(16) 0.0467(6) Uani 1 1 d . . .
H3 H 0.776(3) 0.444(3) 0.4309(19) 0.057(7) Uiso 1 1 d . . .
H4 H 0.923(3) 0.602(3) 0.3665(19) 0.056(7) Uiso 1 1 d . . .
H5 H 1.130(3) 0.549(2) 0.2664(17) 0.042(6) Uiso 1 1 d . . .
H9 H 0.896(3) -0.158(2) 0.0903(16) 0.032(5) Uiso 1 1 d . . .
H11 H 1.189(2) -0.0942(19) 0.3680(15) 0.028(5) Uiso 1 1 d . . .
H14 H 1.386(3) 0.308(2) 0.4060(16) 0.038(5) Uiso 1 1 d . . .
H15 H 1.550(3) 0.448(2) 0.5736(17) 0.046(6) Uiso 1 1 d . . .
H16 H 1.507(3) 0.395(2) 0.7176(19) 0.049(6) Uiso 1 1 d . . .
H17 H 1.292(3) 0.199(2) 0.6969(18) 0.045(6) Uiso 1 1 d . . .
H18 H 1.128(3) 0.058(2) 0.5358(16) 0.042(6) Uiso 1 1 d . . .
H19A H 0.683(3) -0.050(2) 0.0458(15) 0.030(5) Uiso 1 1 d . . .
H19B H 0.829(3) -0.039(2) -0.0208(15) 0.030(5) Uiso 1 1 d . . .
H21 H 0.695(3) 0.247(2) 0.1297(17) 0.036(5) Uiso 1 1 d . . .
H22 H 0.574(3) 0.388(3) 0.0644(19) 0.052(7) Uiso 1 1 d . . .
H23 H 0.490(3) 0.332(2) -0.1142(19) 0.057(7) Uiso 1 1 d . . .
H24 H 0.526(3) 0.127(3) -0.231(2) 0.063(7) Uiso 1 1 d . . .
H25 H 0.651(3) -0.014(2) -0.1635(18) 0.049(6) Uiso 1 1 d . . .
H26A H 0.976(3) -0.456(3) 0.0987(19) 0.057(7) Uiso 1 1 d . . .
H26B H 1.024(3) -0.341(3) 0.050(2) 0.057(7) Uiso 1 1 d . . .
H26C H 0.836(4) -0.378(3) 0.079(2) 0.059(7) Uiso 1 1 d . . .

loop_
_atom_site_aniso_label
_atom_site_aniso_U_11
_atom_site_aniso_U_22
_atom_site_aniso_U_33
_atom_site_aniso_U_23
_atom_site_aniso_U_13
_atom_site_aniso_U_12
Cl1 0.0537(4) 0.0474(4) 0.0698(5) 0.0270(3) 0.0327(3) 0.0200(3)
N1 0.0529(16) 0.0210(10) 0.0235(9) 0.0098(7) 0.0028(10) -0.0011(10)
O3 0.0816(14) 0.0761(13) 0.0531(11) 0.0453(10) 0.0194(10) 0.0255(11)
O4 0.0505(10) 0.0508(10) 0.0480(10) 0.0220(8) 0.0185(8) 0.0183(9)
Cl1A 0.0537(4) 0.0474(4) 0.0698(5) 0.0270(3) 0.0327(3) 0.0200(3)
N1A 0.0529(16) 0.0210(10) 0.0235(9) 0.0098(7) 0.0028(10) -0.0011(10)
O3A 0.0816(14) 0.0761(13) 0.0531(11) 0.0453(10) 0.0194(10) 0.0255(11)
O4A 0.0505(10) 0.0508(10) 0.0480(10) 0.0220(8) 0.0185(8) 0.0183(9)
O1 0.0432(7) 0.0228(6) 0.0296(6) 0.0087(5) -0.0104(5) 0.0069(5)
O2 0.0597(9) 0.0191(6) 0.0288(6) 0.0074(5) 0.0037(6) 0.0133(6)
C1 0.0313(8) 0.0205(8) 0.0239(8) 0.0065(6) -0.0026(6) 0.0075(6)
C2 0.0390(10) 0.0296(9) 0.0402(10) 0.0103(8) 0.0065(8) 0.0138(8)
C3 0.0539(13) 0.0384(11) 0.0562(13) 0.0115(10) 0.0129(11) 0.0259(10)
C4 0.0629(14) 0.0265(10) 0.0536(13) 0.0083(9) -0.0035(11) 0.0227(10)
C5 0.0546(12) 0.0228(9) 0.0390(10) 0.0126(8) -0.0066(9) 0.0075(8)
C6 0.0383(10) 0.0231(8) 0.0264(8) 0.0080(7) -0.0036(7) 0.0060(7)
C7 0.0283(8) 0.0194(7) 0.0248(8) 0.0085(6) 0.0043(6) 0.0069(6)
C8 0.0279(8) 0.0242(8) 0.0251(8) 0.0113(6) 0.0036(6) 0.0080(6)
C9 0.0310(9) 0.0218(8) 0.0223(8) 0.0059(6) 0.0030(7) 0.0057(6)
C10 0.0346(9) 0.0191(7) 0.0273(8) 0.0097(6) 0.0083(7) 0.0085(6)
C11 0.0348(9) 0.0247(8) 0.0239(8) 0.0123(6) 0.0048(7) 0.0103(7)
C12 0.0276(8) 0.0229(8) 0.0227(8) 0.0092(6) 0.0046(6) 0.0065(6)
C13 0.0289(8) 0.0241(8) 0.0254(8) 0.0092(6) 0.0024(6) 0.0102(6)
C14 0.0376(10) 0.0301(9) 0.0288(9) 0.0138(7) 0.0023(7) 0.0063(7)
C15 0.0385(10) 0.0314(9) 0.0360(10) 0.0130(8) -0.0022(8) -0.0015(8)
C16 0.0401(10) 0.0386(10) 0.0273(9) 0.0074(8) -0.0050(8) 0.0048(8)
C17 0.0367(10) 0.0462(11) 0.0248(9) 0.0166(8) 0.0034(7) 0.0121(8)
C18 0.0324(9) 0.0326(9) 0.0297(9) 0.0145(7) 0.0028(7) 0.0058(7)
C19 0.0266(8) 0.0263(8) 0.0238(8) 0.0085(7) 0.0009(7) 0.0063(7)
C20 0.0216(8) 0.0321(9) 0.0308(9) 0.0150(7) 0.0029(6) 0.0054(6)
C21 0.0343(10) 0.0330(9) 0.0356(10) 0.0123(8) 0.0017(8) 0.0094(8)
C22 0.0399(11) 0.0337(10) 0.0578(13) 0.0198(10) 0.0071(9) 0.0143(8)
C23 0.0410(11) 0.0582(13) 0.0597(14) 0.0409(12) 0.0113(10) 0.0223(10)
C24 0.0451(12) 0.0747(15) 0.0408(11) 0.0348(11) 0.0118(9) 0.0286(11)
C25 0.0333(9) 0.0502(11) 0.0317(9) 0.0191(9) 0.0069(8) 0.0173(8)
C26 0.0776(17) 0.0205(9) 0.0340(10) 0.0028(8) -0.0016(11) 0.0146(10)

loop_
_atom_type_symbol
_atom_type_description
_atom_type_scat_dispersion_real
_atom_type_scat_dispersion_imag
_atom_type_scat_source
C C 0.0033 0.0016 'International Tables Vol C Tables 4.2.6.8 and 6.1.1.4'
H H 0.0000 0.0000 'International Tables Vol C Tables 4.2.6.8 and 6.1.1.4'
N N 0.0061 0.0033 'International Tables Vol C Tables 4.2.6.8 and 6.1.1.4'
O O 0.0106 0.0060 'International Tables Vol C Tables 4.2.6.8 and 6.1.1.4'
Cl Cl 0.1484 0.1585 'International Tables Vol C Tables 4.2.6.8 and 6.1.1.4'

loop_
_geom_angle_atom_site_label_1
_geom_angle_atom_site_label_2
_geom_angle_atom_site_label_3
_geom_angle
O4 N1 O3 125.1(3)
O4 N1 C6 119.5(2)
O3 N1 C6 115.4(2)
O4A N1A O3A 117.7(13)
O4A N1A C2 128.5(10)
O3A N1A C2 113.3(9)
C8 O1 C19 119.68(12)
C10 O2 C26 117.14(14)
C2 C1 C6 114.79(15)
C2 C1 C7 120.07(15)
C6 C1 C7 124.58(15)
N1A C2 C3 113.0(9)
N1A C2 C1 123.8(9)
C3 C2 C1 122.95(19)
N1A C2 Cl1 6.6(7)
C3 C2 Cl1 118.00(16)
C1 C2 Cl1 119.05(13)
C4 C3 C2 119.6(2)
C4 C3 H3 121.8(15)
C2 C3 H3 118.6(15)
C5 C4 C3 120.01(18)
C5 C4 H4 119.1(16)
C3 C4 H4 120.9(16)
C4 C5 C6 119.06(19)
C4 C5 H5 122.6(13)
C6 C5 H5 118.3(14)
C5 C6 C1 123.52(18)
C5 C6 N1 116.16(18)
C1 C6 N1 120.27(17)
C5 C6 Cl1A 121.4(4)
C1 C6 Cl1A 114.9(4)
N1 C6 Cl1A 8.3(4)
C8 C7 C12 118.88(14)
C8 C7 C1 116.40(13)
C12 C7 C1 124.18(14)
O1 C8 C9 123.79(15)
O1 C8 C7 114.17(13)
C9 C8 C7 122.03(14)
C8 C9 C10 118.09(15)
C8 C9 H9 120.9(12)
C10 C9 H9 121.0(12)
O2 C10 C11 115.67(14)
O2 C10 C9 123.22(15)
C11 C10 C9 121.09(14)
C10 C11 C12 120.49(15)
C10 C11 H11 118.8(11)
C12 C11 H11 120.6(11)
C11 C12 C7 119.37(14)
C11 C12 C13 118.80(14)
C7 C12 C13 121.83(14)
C18 C13 C14 118.38(16)
C18 C13 C12 120.65(15)
C14 C13 C12 120.92(15)
C15 C14 C13 120.56(17)
C15 C14 H14 120.6(12)
C13 C14 H14 118.8(12)
C16 C15 C14 120.21(18)
C16 C15 H15 118.7(14)
C14 C15 H15 121.1(14)
C15 C16 C17 119.67(17)
C15 C16 H16 120.2(14)
C17 C16 H16 120.1(14)
C18 C17 C16 119.98(17)
C18 C17 H17 118.2(14)
C16 C17 H17 121.8(14)
C17 C18 C13 121.18(17)
C17 C18 H18 119.8(13)
C13 C18 H18 119.0(13)
O1 C19 C20 107.21(13)
O1 C19 H19A 108.3(11)
C20 C19 H19A 111.4(12)
O1 C19 H19B 109.3(11)
C20 C19 H19B 110.7(11)
H19A C19 H19B 109.8(16)
C25 C20 C21 119.28(17)
C25 C20 C19 119.54(16)
C21 C20 C19 121.17(16)
C20 C21 C22 119.92(19)
C20 C21 H21 121.1(12)
C22 C21 H21 119.0(12)
C23 C22 C21 120.3(2)
C23 C22 H22 120.9(14)
C21 C22 H22 118.8(15)
C24 C23 C22 119.93(19)
C24 C23 H23 121.2(15)
C22 C23 H23 118.9(15)
C23 C24 C25 120.1(2)
C23 C24 H24 120.9(15)
C25 C24 H24 119.0(15)
C24 C25 C20 120.5(2)
C24 C25 H25 119.9(14)
C20 C25 H25 119.6(14)
O2 C26 H26A 105.5(15)
O2 C26 H26B 111.0(14)
H26A C26 H26B 110(2)
O2 C26 H26C 112.7(15)
H26A C26 H26C 109(2)
H26B C26 H26C 109(2)

loop_
_geom_bond_atom_site_label_1
_geom_bond_atom_site_label_2
_geom_bond_distance
Cl1 C2 1.758(2)
N1 O4 1.178(4)
N1 O3 1.239(3)
N1 C6 1.472(3)
Cl1A C6 1.854(7)
N1A O4A 1.260(14)
N1A O3A 1.310(14)
N1A C2 1.329(12)
O1 C8 1.3661(19)
O1 C19 1.4272(19)
O2 C10 1.3677(19)
O2 C26 1.425(2)
C1 C2 1.393(3)
C1 C6 1.399(2)
C1 C7 1.491(2)
C2 C3 1.389(3)
C3 C4 1.378(3)
C3 H3 0.96(3)
C4 C5 1.374(3)
C4 H4 0.92(3)
C5 C6 1.388(2)
C5 H5 0.95(2)
C7 C8 1.399(2)
C7 C12 1.403(2)
C8 C9 1.388(2)
C9 C10 1.391(2)
C9 H9 0.91(2)
C10 C11 1.388(2)
C11 C12 1.392(2)
C11 H11 0.991(19)
C12 C13 1.496(2)
C13 C18 1.393(2)
C13 C14 1.394(2)
C14 C15 1.393(3)
C14 H14 0.98(2)
C15 C16 1.386(3)
C15 H15 0.93(2)
C16 C17 1.387(3)
C16 H16 0.95(2)
C17 C18 1.385(3)
C17 H17 0.94(2)
C18 H18 0.98(2)
C19 C20 1.503(2)
C19 H19A 0.96(2)
C19 H19B 0.98(2)
C20 C25 1.389(2)
C20 C21 1.391(3)
C21 C22 1.391(3)
C21 H21 0.96(2)
C22 C23 1.384(3)
C22 H22 0.96(2)
C23 C24 1.377(3)
C23 H23 0.96(3)
C24 C25 1.387(3)
C24 H24 0.99(3)
C25 H25 0.98(2)
C26 H26A 0.96(3)
C26 H26B 1.00(3)
C26 H26C 0.98(3)
